data_7036410
loop_
_publ_author_name
'Tang, Yingying'
'Guo, Wenbin'
'Zhang, Suyun'
'Yang, Ming'
'Xiang, Hongping'
'He, Zhangzhen'

_publ_section_title
;
 Gd2Cu(SO4)2(OH)4: a 3d-4f hydroxysulfate with an enhanced cryogenic
 magnetocaloric effect.
;
_journal_issue 39
_journal_name_full 'Dalton transactions (Cambridge, England : 2003)'
_journal_page_first 17026
_journal_page_last 17029
_journal_paper_doi 10.1039/c5dt03294f
_journal_volume 44
_journal_year 2015
_chemical_formula_sum 'Cu Gd2 O12 S2'
_chemical_formula_weight 634.17
_chemical_name_systematic
; 
 ? 
;
_space_group_IT_number 14
_symmetry_cell_setting monoclinic
_symmetry_space_group_name_Hall '-P 2ybc'
_symmetry_space_group_name_H-M 'P 1 21/c 1'
_atom_sites_solution_hydrogens none
_atom_sites_solution_primary direct
_atom_sites_solution_secondary difmap
_audit_creation_method SHELXL-97
_cell_angle_alpha 90.00
_cell_angle_beta 98.37(3)
_cell_angle_gamma 90.00
_cell_formula_units_Z 2
_cell_length_a 6.341(6)
_cell_length_b 6.702(4)
_cell_length_c 10.779(9)
_cell_measurement_reflns_used 1520
_cell_measurement_temperature 293(2)
_cell_measurement_theta_max 27.5165
_cell_measurement_theta_min 3.0394
_cell_volume 453.2(6)
_computing_cell_refinement 'CrystalClear (Rigaku Inc., 2008)'
_computing_data_collection 'CrystalClear (Rigaku Inc., 2008)'
_computing_data_reduction 'CrystalClear (Rigaku Inc., 2008)'
_computing_structure_refinement 'SHELXL-97 (Sheldrick, 1997)'
_computing_structure_solution 'SHELXS-97 (Sheldrick, 1990)'
_diffrn_ambient_temperature 293(2)
_diffrn_detector_area_resol_mean 28.5714
_diffrn_measured_fraction_theta_full 0.995
_diffrn_measured_fraction_theta_max 0.995
_diffrn_measurement_device_type CCD
_diffrn_measurement_method CCD_Profile_fitting
_diffrn_radiation_monochromator graphite
_diffrn_radiation_source 'fine-focus sealed tube'
_diffrn_radiation_type MoK\a
_diffrn_radiation_wavelength 0.71073
_diffrn_reflns_av_R_equivalents 0.0429
_diffrn_reflns_av_sigmaI/netI 0.0566
_diffrn_reflns_limit_h_max 8
_diffrn_reflns_limit_h_min -8
_diffrn_reflns_limit_k_max 8
_diffrn_reflns_limit_k_min -8
_diffrn_reflns_limit_l_max 13
_diffrn_reflns_limit_l_min -13
_diffrn_reflns_number 3326
_diffrn_reflns_theta_full 27.48
_diffrn_reflns_theta_max 27.48
_diffrn_reflns_theta_min 3.25
_diffrn_standards_number 1121
_exptl_absorpt_coefficient_mu 17.314
_exptl_absorpt_correction_T_max 1.0000
_exptl_absorpt_correction_T_min 0.8356
_exptl_absorpt_correction_type multi-scan
_exptl_crystal_colour Colorless
_exptl_crystal_density_diffrn 4.647
_exptl_crystal_density_method 'not measured'
_exptl_crystal_description Prism
_exptl_crystal_F_000 570
_exptl_crystal_size_max 0.2000
_exptl_crystal_size_mid 0.2000
_exptl_crystal_size_min 0.2000
_refine_diff_density_max 1.227
_refine_diff_density_min -2.928
_refine_diff_density_rms 0.381
_refine_ls_extinction_method none
_refine_ls_goodness_of_fit_ref 1.115
_refine_ls_hydrogen_treatment none
_refine_ls_matrix_type full
_refine_ls_number_parameters 79
_refine_ls_number_reflns 1027
_refine_ls_number_restraints 0
_refine_ls_restrained_S_all 1.115
_refine_ls_R_factor_all 0.0308
_refine_ls_R_factor_gt 0.0285
_refine_ls_shift/su_max 0.007
_refine_ls_shift/su_mean 0.001
_refine_ls_structure_factor_coef Fsqd
_refine_ls_weighting_details 'calc w=1/[\s^2^(Fo^2^)+(0.0341P)^2^+0.0000P] where P=(Fo^2^+2Fc^2^)/3'
_refine_ls_weighting_scheme calc
_refine_ls_wR_factor_gt 0.0709
_refine_ls_wR_factor_ref 0.0721
_reflns_number_gt 915
_reflns_number_total 1032
_reflns_threshold_expression >2sigma(I)
_cod_data_source_file c5dt03294f1.cif
_cod_data_source_block 1
_cod_depositor_comments
;
The following automatic conversions were performed:

'_symmetry_cell_setting' value 'MONOCLINIC' changed to 'monoclinic'
according to
/usr/data/users/saulius/crontab/automatic-downloads/rss-feeds/RSC/lib/dictionaries/cif_core.dic
dictionary named 'cif_core.dic' version 2.4.2 from 2011-04-26.

'_exptl_absorpt_correction_type' value 'Multi-scan' changed to
'multi-scan' according to
/usr/data/users/saulius/crontab/automatic-downloads/rss-feeds/RSC/lib/dictionaries/cif_core.dic
dictionary named 'cif_core.dic' version 2.4.2 from 2011-04-26.

Automatic conversion script
Id: cif_fix_values 3271 2015-04-21 07:52:19Z andrius 

 Adding full bibliography for 7036410.cif.
;
_cod_original_sg_symbol_H-M P21/C
_cod_database_code 7036410

loop_
_symmetry_equiv_pos_as_xyz
'x, y, z'
'-x, y+1/2, -z+1/2'
'-x, -y, -z'
'x, -y-1/2, z-1/2'

loop_
_atom_site_label
_atom_site_type_symbol
_atom_site_fract_x
_atom_site_fract_y
_atom_site_fract_z
_atom_site_U_iso_or_equiv
_atom_site_adp_type
_atom_site_occupancy
_atom_site_symmetry_multiplicity
_atom_site_calc_flag
_atom_site_refinement_flags
Gd Gd 0.92042(4) 0.00681(3) 0.68088(2) 0.00644(15) Uani 1 1 d .
Cu Cu 1.0000 0.0000 1.0000 0.0101(3) Uani 1 2 d S
S S 1.35949(18) -0.17128(19) 0.62826(12) 0.0076(3) Uani 1 1 d .
O1 O 1.1035(5) 0.1823(5) 1.1363(3) 0.0087(7) Uani 1 1 d .
O2 O 1.1231(5) 0.1557(5) 0.8742(3) 0.0094(8) Uani 1 1 d .
O3 O 1.5492(6) -0.0491(6) 0.6598(4) 0.0137(8) Uani 1 1 d .
O4 O 1.2523(5) -0.1952(5) 0.7430(3) 0.0102(8) Uani 1 1 d .
O5 O 1.1973(6) -0.0569(6) 0.5411(3) 0.0117(8) Uani 1 1 d .
O6 O 1.4025(6) -0.3593(5) 0.5741(4) 0.0187(9) Uani 1 1 d .

loop_
_atom_site_aniso_label
_atom_site_aniso_U_11
_atom_site_aniso_U_22
_atom_site_aniso_U_33
_atom_site_aniso_U_23
_atom_site_aniso_U_13
_atom_site_aniso_U_12
Gd 0.0081(2) 0.0045(2) 0.0060(2) 0.00017(8) -0.00140(14) 0.00002(8)
Cu 0.0174(6) 0.0062(6) 0.0061(6) 0.0000(3) 0.0000(5) -0.0012(3)
S 0.0073(6) 0.0068(6) 0.0082(6) 0.0005(5) -0.0010(5) -0.0007(5)
O1 0.0156(17) 0.0048(18) 0.0047(17) -0.0015(14) -0.0022(15) 0.0016(14)
O2 0.0134(18) 0.0080(19) 0.0061(17) 0.0005(14) -0.0009(14) -0.0038(14)
O3 0.0082(19) 0.0152(19) 0.016(2) 0.0006(17) -0.0029(17) -0.0049(16)
O4 0.0114(17) 0.0110(19) 0.0076(18) -0.0004(15) -0.0005(15) -0.0015(14)
O5 0.0122(18) 0.0112(18) 0.010(2) 0.0014(17) -0.0030(16) 0.0012(16)
O6 0.026(2) 0.008(2) 0.024(2) -0.0052(16) 0.0082(18) 0.0029(16)

loop_
_atom_type_symbol
_atom_type_description
_atom_type_scat_dispersion_real
_atom_type_scat_dispersion_imag
_atom_type_scat_source
O O 0.0106 0.0060 'International Tables Vol C Tables 4.2.6.8 and 6.1.1.4'
H H 0.0000 0.0000 'International Tables Vol C Tables 4.2.6.8 and 6.1.1.4'
S S 0.1246 0.1234 'International Tables Vol C Tables 4.2.6.8 and 6.1.1.4'
Cu Cu 0.3201 1.2651 'International Tables Vol C Tables 4.2.6.8 and 6.1.1.4'
Gd Gd -0.1653 3.9035 'International Tables Vol C Tables 4.2.6.8 and 6.1.1.4'

loop_
_geom_angle_atom_site_label_1
_geom_angle_atom_site_label_2
_geom_angle_atom_site_label_3
_geom_angle
_geom_angle_site_symmetry_1
_geom_angle_site_symmetry_3
O3 Gd O1 79.13(13) 1_455 3_757
O3 Gd O5 76.57(13) 1_455 3_756
O1 Gd O5 148.05(12) 3_757 3_756
O3 Gd O2 75.34(13) 1_455 2_746
O1 Gd O2 70.51(12) 3_757 2_746
O5 Gd O2 83.43(12) 3_756 2_746
O3 Gd O1 127.30(12) 1_455 4_565
O1 Gd O1 134.73(7) 3_757 4_565
O5 Gd O1 77.09(12) 3_756 4_565
O2 Gd O1 144.06(10) 2_746 4_565
O3 Gd O4 71.14(13) 1_455 2_756
O1 Gd O4 94.07(12) 3_757 2_756
O5 Gd O4 97.35(12) 3_756 2_756
O2 Gd O4 145.24(11) 2_746 2_756
O1 Gd O4 68.06(12) 4_565 2_756
O3 Gd O2 121.97(13) 1_455 .
O1 Gd O2 66.79(12) 3_757 .
O5 Gd O2 144.80(12) 3_756 .
O2 Gd O2 128.15(10) 2_746 .
O1 Gd O2 67.95(12) 4_565 .
O4 Gd O2 66.35(11) 2_756 .
O3 Gd O4 136.50(13) 1_455 .
O1 Gd O4 69.01(12) 3_757 .
O5 Gd O4 117.63(12) 3_756 .
O2 Gd O4 66.69(11) 2_746 .
O1 Gd O4 96.18(13) 4_565 .
O4 Gd O4 137.84(7) 2_756 .
O2 Gd O4 71.49(12) . .
O3 Gd O5 133.60(14) 1_455 .
O1 Gd O5 122.93(12) 3_757 .
O5 Gd O5 64.72(15) 3_756 .
O2 Gd O5 75.73(12) 2_746 .
O1 Gd O5 68.70(12) 4_565 .
O4 Gd O5 135.91(12) 2_756 .
O2 Gd O5 104.43(13) . .
O4 Gd O5 55.66(12) . .
O3 Gd S 144.68(11) 1_455 .
O1 Gd S 96.44(9) 3_757 .
O5 Gd S 91.61(10) 3_756 .
O2 Gd S 70.25(8) 2_746 .
O1 Gd S 80.33(9) 4_565 .
O4 Gd S 144.05(8) 2_756 .
O2 Gd S 86.59(9) . .
O4 Gd S 27.92(8) . .
O5 Gd S 27.82(9) . .
O3 Gd Cu 95.40(10) 1_455 .
O1 Gd Cu 33.82(8) 3_757 .
O5 Gd Cu 168.12(9) 3_756 .
O2 Gd Cu 103.21(8) 2_746 .
O1 Gd Cu 101.75(8) 4_565 .
O4 Gd Cu 71.54(8) 2_756 .
O2 Gd Cu 34.69(8) . .
O4 Gd Cu 74.22(8) . .
O5 Gd Cu 126.19(9) . .
S Gd Cu 99.88(4) . .
O3 Gd Gd 112.78(10) 1_455 2_756
O1 Gd Gd 101.19(9) 3_757 2_756
O5 Gd Gd 107.16(10) 3_756 2_756
O2 Gd Gd 167.65(8) 2_746 2_756
O1 Gd Gd 38.23(8) 4_565 2_756
O4 Gd Gd 41.64(9) 2_756 2_756
O2 Gd Gd 39.90(8) . 2_756
O4 Gd Gd 102.10(9) . 2_756
O5 Gd Gd 102.68(9) . 2_756
S Gd Gd 102.48(5) . 2_756
Cu Gd Gd 67.56(2) . 2_756
O1 Cu O1 180.000(1) . 3_757
O1 Cu O2 93.64(15) . .
O1 Cu O2 86.36(15) 3_757 .
O1 Cu O2 86.36(15) . 3_757
O1 Cu O2 93.64(15) 3_757 3_757
O2 Cu O2 180.000(1) . 3_757
O1 Cu Gd 42.50(10) . 3_757
O1 Cu Gd 137.50(10) 3_757 3_757
O2 Cu Gd 133.68(10) . 3_757
O2 Cu Gd 46.32(10) 3_757 3_757
O1 Cu Gd 137.50(10) . .
O1 Cu Gd 42.50(10) 3_757 .
O2 Cu Gd 46.32(10) . .
O2 Cu Gd 133.68(10) 3_757 .
Gd Cu Gd 180.0 3_757 .
O6 S O3 113.0(2) . .
O6 S O5 110.4(2) . .
O3 S O5 109.1(2) . .
O6 S O4 112.1(2) . .
O3 S O4 109.0(2) . .
O5 S O4 102.6(2) . .
O6 S Gd 129.18(16) . .
O3 S Gd 117.81(18) . .
O5 S Gd 51.42(15) . .
O4 S Gd 51.42(13) . .
Cu O1 Gd 103.68(15) . 3_757
Cu O1 Gd 124.06(16) . 4_566
Gd O1 Gd 101.61(12) 3_757 4_566
Cu O2 Gd 129.86(15) . 2_756
Cu O2 Gd 98.99(14) . .
Gd O2 Gd 99.03(12) 2_756 .
S O3 Gd 153.0(3) . 1_655
S O4 Gd 129.3(2) . 2_746
S O4 Gd 100.66(18) . .
Gd O4 Gd 97.43(12) 2_746 .
S O5 Gd 140.7(2) . 3_756
S O5 Gd 100.77(19) . .
Gd O5 Gd 115.28(15) 3_756 .

loop_
_geom_bond_atom_site_label_1
_geom_bond_atom_site_label_2
_geom_bond_distance
_geom_bond_site_symmetry_2
Gd O3 2.362(4) 1_455
Gd O1 2.366(4) 3_757
Gd O5 2.424(4) 3_756
Gd O2 2.433(4) 2_746
Gd O1 2.466(3) 4_565
Gd O4 2.475(4) 2_756
Gd O2 2.492(4) .
Gd O4 2.510(4) .
Gd O5 2.511(4) .
Gd S 3.156(3) .
Gd Cu 3.403(3) .
Gd Gd 3.7458(19) 2_756
Cu O1 1.949(3) .
Cu O1 1.949(3) 3_757
Cu O2 1.961(3) .
Cu O2 1.961(3) 3_757
Cu Gd 3.403(3) 3_757
S O6 1.432(4) .
S O3 1.454(4) .
S O5 1.499(4) .
S O4 1.504(4) .
O1 Gd 2.366(4) 3_757
O1 Gd 2.466(3) 4_566
O2 Gd 2.433(4) 2_756
O3 Gd 2.362(4) 1_655
O4 Gd 2.475(4) 2_746
O5 Gd 2.424(4) 3_756
